data_7025374
loop_
_publ_author_name
'Inglis, Ross'
'Dalgarno, Scott J.'
'Brechin, Euan K.'

_publ_section_title
;
 A new family of Mn6 SMMs using phosphinate ligands
;
_journal_issue 20
_journal_name_full 'Dalton Transactions'
_journal_page_first 4826
_journal_paper_doi 10.1039/b927303d
_journal_volume 39
_journal_year 2010
_chemical_formula_sum 'C67 H82 Mn6 N6 O25 P2'
_chemical_formula_weight 1762.97
_chemical_name_common RI2316
_chemical_name_systematic
;
?
;
_space_group_IT_number 2
_symmetry_cell_setting triclinic
_symmetry_space_group_name_Hall '-P 1'
_symmetry_space_group_name_H-M 'P -1'
_atom_sites_solution_hydrogens geom
_atom_sites_solution_primary direct
_atom_sites_solution_secondary difmap
_audit_creation_method SHELXL-97
_cell_angle_alpha 65.467(13)
_cell_angle_beta 80.272(14)
_cell_angle_gamma 60.186(13)
_cell_formula_units_Z 1
_cell_length_a 12.954(3)
_cell_length_b 12.962(3)
_cell_length_c 14.264(3)
_cell_measurement_temperature 100(2)
_cell_volume 1888.3(8)
_computing_cell_refinement 'SAINT (Bruker, 1998)'
_computing_data_collection 'Apex II'
_computing_data_reduction 'SAINT (Bruker, 1998)'
_computing_molecular_graphics 'XSeed (Barbour, 2001)'
_computing_publication_material 'local program'
_computing_structure_refinement 'SHELXL-97 (Sheldrick, 1997)'
_computing_structure_solution 'SHELXS-97 (Sheldrick, 1990)'
_diffrn_ambient_temperature 100(2)
_diffrn_measured_fraction_theta_full 0.972
_diffrn_measured_fraction_theta_max 0.972
_diffrn_measurement_device_type 'Bruker Nonius X8 Apex 2'
_diffrn_radiation_monochromator graphite
_diffrn_radiation_source 'fine-focus sealed tube'
_diffrn_radiation_type MoK\a
_diffrn_radiation_wavelength 0.71073
_diffrn_reflns_av_R_equivalents 0.0530
_diffrn_reflns_av_sigmaI/netI 0.0493
_diffrn_reflns_limit_h_max 14
_diffrn_reflns_limit_h_min -14
_diffrn_reflns_limit_k_max 14
_diffrn_reflns_limit_k_min -14
_diffrn_reflns_limit_l_max 15
_diffrn_reflns_limit_l_min -15
_diffrn_reflns_number 24364
_diffrn_reflns_theta_full 23.33
_diffrn_reflns_theta_max 23.33
_diffrn_reflns_theta_min 2.34
_exptl_absorpt_coefficient_mu 1.096
_exptl_absorpt_correction_T_max 0.7449
_exptl_absorpt_correction_T_min 0.6696
_exptl_absorpt_correction_type multi-scan
_exptl_absorpt_process_details Bruker-SADABS
_exptl_crystal_colour Black
_exptl_crystal_density_diffrn 1.550
_exptl_crystal_density_method 'not measured'
_exptl_crystal_description Block
_exptl_crystal_F_000 906
_exptl_crystal_size_max 0.42
_exptl_crystal_size_mid 0.38
_exptl_crystal_size_min 0.22
_refine_diff_density_max 1.098
_refine_diff_density_min -0.358
_refine_diff_density_rms 0.083
_refine_ls_extinction_method none
_refine_ls_goodness_of_fit_ref 1.027
_refine_ls_hydrogen_treatment mixed
_refine_ls_matrix_type full
_refine_ls_number_parameters 485
_refine_ls_number_reflns 5317
_refine_ls_number_restraints 3
_refine_ls_restrained_S_all 1.027
_refine_ls_R_factor_all 0.0641
_refine_ls_R_factor_gt 0.0433
_refine_ls_shift/su_max 0.000
_refine_ls_shift/su_mean 0.000
_refine_ls_structure_factor_coef Fsqd
_refine_ls_weighting_details 'calc w=1/[\s^2^(Fo^2^)+(0.0314P)^2^+6.5127P] where P=(Fo^2^+2Fc^2^)/3'
_refine_ls_weighting_scheme calc
_refine_ls_wR_factor_gt 0.0913
_refine_ls_wR_factor_ref 0.1011
_reflns_number_gt 4135
_reflns_number_total 5317
_reflns_threshold_expression >2sigma(I)
_cod_data_source_file b927303d.txt
_cod_data_source_block RI2316
_cod_original_cell_volume 1888.2(8)
_cod_original_sg_symbol_H-M P-1
_cod_database_code 7025374

loop_
_symmetry_equiv_pos_as_xyz
'x, y, z'
'-x, -y, -z'

loop_
_atom_site_label
_atom_site_type_symbol
_atom_site_fract_x
_atom_site_fract_y
_atom_site_fract_z
_atom_site_U_iso_or_equiv
_atom_site_adp_type
_atom_site_occupancy
_atom_site_symmetry_multiplicity
_atom_site_calc_flag
_atom_site_refinement_flags
_atom_site_disorder_assembly
_atom_site_disorder_group
Mn1 Mn 0.25466(6) 0.94180(6) 0.15283(5) 0.01329(18) Uani 1 1 d . . .
P1 P 0.01984(11) 0.73407(12) 0.35372(9) 0.0183(3) Uani 1 1 d . . .
O1 O 0.3544(3) 0.9932(3) 0.1783(2) 0.0166(7) Uani 1 1 d . . .
N1 N 0.4009(3) 0.7810(4) 0.1531(3) 0.0161(9) Uani 1 1 d . . .
C1 C 0.4429(4) 0.9126(5) 0.2499(3) 0.0173(11) Uani 1 1 d . . .
Mn2 Mn -0.00350(6) 0.97354(6) 0.12173(5) 0.01146(18) Uani 1 1 d . . .
O2 O 0.3946(3) 0.7311(3) 0.0878(2) 0.0162(7) Uani 1 1 d . . .
N2 N 0.0124(3) 1.0914(3) 0.1690(3) 0.0146(9) Uani 1 1 d . . .
C2 C 0.4678(4) 0.9637(5) 0.3076(4) 0.0207(11) Uani 1 1 d . . .
H2 H 0.4196 1.0524 0.2960 0.025 Uiso 1 1 calc R . .
Mn3 Mn 0.24265(6) 0.74473(6) 0.07772(5) 0.01295(18) Uani 1 1 d . . .
O3 O -0.1722(2) 1.0881(3) 0.0983(2) 0.0125(7) Uani 1 1 d . . .
N3 N 0.0854(3) 0.7573(3) 0.0667(3) 0.0145(9) Uani 1 1 d . . .
C3 C 0.5611(4) 0.8874(5) 0.3810(4) 0.0270(12) Uani 1 1 d . . .
H3 H 0.5762 0.9242 0.4191 0.032 Uiso 1 1 calc R . .
O4 O 0.1155(3) 1.0984(3) 0.1502(2) 0.0180(7) Uani 1 1 d . . .
C4 C 0.6319(5) 0.7590(5) 0.3993(4) 0.0302(13) Uani 1 1 d . . .
H4 H 0.6949 0.7063 0.4508 0.036 Uiso 1 1 calc R . .
O5 O 0.3109(3) 0.6190(3) 0.0238(2) 0.0170(7) Uani 1 1 d . . .
C5 C 0.6105(4) 0.7077(5) 0.3422(4) 0.0238(12) Uani 1 1 d . . .
H5 H 0.6612 0.6192 0.3542 0.029 Uiso 1 1 calc R . .
O6 O -0.0113(2) 0.8792(3) 0.0494(2) 0.0133(7) Uani 1 1 d . . .
C6 C 0.5168(4) 0.7809(4) 0.2669(3) 0.0159(10) Uani 1 1 d . . .
O7 O -0.0343(3) 0.8646(3) 0.2677(2) 0.0220(8) Uani 1 1 d . . .
C7 C 0.5037(4) 0.7229(4) 0.2041(3) 0.0152(10) Uani 1 1 d . . .
O8 O 0.1496(3) 0.6751(3) 0.3840(2) 0.0229(8) Uani 1 1 d . . .
C8 C 0.6041(4) 0.6011(5) 0.1974(4) 0.0256(12) Uani 1 1 d . . .
H8A H 0.5768 0.5722 0.1576 0.038 Uiso 1 1 calc R . .
H8B H 0.6312 0.5343 0.2670 0.038 Uiso 1 1 calc R . .
H8C H 0.6701 0.6168 0.1630 0.038 Uiso 1 1 calc R . .
O9 O 0.2707(3) 0.5949(3) 0.2366(2) 0.0204(8) Uani 1 1 d D . .
C9 C -0.2317(4) 1.1294(4) 0.1740(3) 0.0131(10) Uani 1 1 d . . .
O10 O 0.2373(3) 0.8465(3) 0.3230(2) 0.0240(8) Uani 1 1 d D . .
C10 C -0.3425(4) 1.1351(4) 0.1976(4) 0.0182(11) Uani 1 1 d . . .
H10 H -0.3747 1.1109 0.1601 0.022 Uiso 1 1 calc R . .
O11 O 0.2715(3) 1.0228(3) -0.0184(2) 0.0157(7) Uani 1 1 d D . .
C11 C -0.4069(4) 1.1753(4) 0.2748(4) 0.0197(11) Uani 1 1 d . . .
H11 H -0.4819 1.1773 0.2907 0.024 Uiso 1 1 calc R . .
O12 O 0.2749(6) 0.6139(7) 0.5578(5) 0.0331(18) Uiso 0.50 1 d P A 1
H12S H 0.2306 0.6157 0.5198 0.040 Uiso 0.50 1 calc PR A 1
C12 C -0.3620(4) 1.2126(4) 0.3288(4) 0.0199(11) Uani 1 1 d . . .
H12 H -0.4050 1.2380 0.3831 0.024 Uiso 1 1 calc R . .
O13 O 0.1630(2) 0.8800(3) 0.1261(2) 0.0124(7) Uani 1 1 d . . .
C13 C -0.2551(4) 1.2129(4) 0.3039(3) 0.0170(11) Uani 1 1 d . . .
H13 H -0.2262 1.2415 0.3400 0.020 Uiso 1 1 calc R . .
C14 C -0.1873(4) 1.1718(4) 0.2264(3) 0.0132(10) Uani 1 1 d . . .
C15 C -0.0734(4) 1.1742(4) 0.2040(3) 0.0160(10) Uani 1 1 d . . .
C16 C -0.0529(4) 1.2682(5) 0.2228(4) 0.0286(13) Uani 1 1 d . . .
H16A H -0.0046 1.2242 0.2870 0.043 Uiso 1 1 calc R . .
H16B H -0.1297 1.3386 0.2285 0.043 Uiso 1 1 calc R . .
H16C H -0.0111 1.3033 0.1652 0.043 Uiso 1 1 calc R . .
C17 C 0.2809(4) 0.5267(4) 0.0492(3) 0.0159(11) Uani 1 1 d . . .
C18 C 0.3713(4) 0.4068(4) 0.0488(4) 0.0209(11) Uani 1 1 d . . .
H18 H 0.4494 0.3950 0.0314 0.025 Uiso 1 1 calc R . .
C19 C 0.3472(4) 0.3065(5) 0.0735(4) 0.0242(12) Uani 1 1 d . . .
H19 H 0.4094 0.2260 0.0733 0.029 Uiso 1 1 calc R . .
C20 C 0.2337(4) 0.3209(5) 0.0985(4) 0.0220(11) Uani 1 1 d . . .
H20 H 0.2178 0.2513 0.1157 0.026 Uiso 1 1 calc R . .
C21 C 0.1449(4) 0.4384(4) 0.0979(3) 0.0178(11) Uani 1 1 d . . .
H21 H 0.0667 0.4491 0.1134 0.021 Uiso 1 1 calc R . .
C22 C 0.1649(4) 0.5433(4) 0.0754(3) 0.0148(10) Uani 1 1 d . . .
C23 C 0.0637(4) 0.6659(4) 0.0736(3) 0.0135(10) Uani 1 1 d . . .
C24 C -0.0601(4) 0.6858(4) 0.0818(4) 0.0207(11) Uani 1 1 d . . .
H24A H -0.0740 0.6430 0.1540 0.031 Uiso 1 1 calc R . .
H24B H -0.0720 0.6491 0.0393 0.031 Uiso 1 1 calc R . .
H24C H -0.1162 0.7783 0.0577 0.031 Uiso 1 1 calc R . .
C25 C -0.0687(4) 0.7404(4) 0.4637(3) 0.0191(11) Uani 1 1 d . . .
C26 C -0.0425(5) 0.6291(5) 0.5531(4) 0.0286(13) Uani 1 1 d . . .
H26 H 0.0258 0.5502 0.5568 0.034 Uiso 1 1 calc R . .
C27 C -0.1146(5) 0.6327(5) 0.6360(4) 0.0339(14) Uani 1 1 d . . .
H27 H -0.0978 0.5561 0.6956 0.041 Uiso 1 1 calc R . .
C28 C -0.2115(5) 0.7486(5) 0.6316(4) 0.0288(13) Uani 1 1 d . . .
H28 H -0.2610 0.7513 0.6887 0.035 Uiso 1 1 calc R . .
C29 C -0.2369(4) 0.8594(5) 0.5459(4) 0.0252(12) Uani 1 1 d . . .
H29 H -0.3026 0.9390 0.5443 0.030 Uiso 1 1 calc R . .
C30 C -0.1658(4) 0.8548(5) 0.4611(4) 0.0214(11) Uani 1 1 d . . .
H30 H -0.1845 0.9313 0.4010 0.026 Uiso 1 1 calc R . .
C31 C 0.3782(4) 0.4779(4) 0.2762(4) 0.0244(12) Uani 1 1 d . . .
H31A H 0.4180 0.4491 0.2201 0.037 Uiso 1 1 calc R . .
H31B H 0.3603 0.4119 0.3294 0.037 Uiso 1 1 calc R . .
H31C H 0.4305 0.4918 0.3062 0.037 Uiso 1 1 calc R . .
C32 C 0.1915(5) 0.9162(6) 0.3892(4) 0.0412(15) Uani 1 1 d . . .
H32A H 0.2074 0.9897 0.3611 0.062 Uiso 1 1 calc R . .
H32B H 0.2302 0.8592 0.4582 0.062 Uiso 1 1 calc R . .
H32C H 0.1053 0.9476 0.3937 0.062 Uiso 1 1 calc R . .
C33 C 0.3557(4) 1.0613(5) -0.0765(4) 0.0232(12) Uani 1 1 d . . .
H33A H 0.3647 1.1154 -0.0502 0.035 Uiso 1 1 calc R . .
H33B H 0.3279 1.1105 -0.1492 0.035 Uiso 1 1 calc R . .
H33C H 0.4327 0.9847 -0.0703 0.035 Uiso 1 1 calc R . .
C34 C 0.3894(9) 0.5824(11) 0.5161(8) 0.043(3) Uiso 0.50 1 d P A 1
H34A H 0.3866 0.6588 0.4580 0.064 Uiso 0.50 1 calc PR A 1
H34B H 0.4132 0.5133 0.4921 0.064 Uiso 0.50 1 calc PR A 1
H34C H 0.4474 0.5536 0.5695 0.064 Uiso 0.50 1 calc PR A 1
H1S H 0.0123 0.6550 0.3285 0.051 Uiso 1 1 d R . .
H11S H 0.2419 1.0091 -0.0539 0.051 Uiso 1 1 d RD . .
H9S H 0.2443 0.6162 0.2849 0.051 Uiso 1 1 d RD . .
H10S H 0.2165 0.7908 0.3416 0.051 Uiso 1 1 d RD . .

loop_
_atom_site_aniso_label
_atom_site_aniso_U_11
_atom_site_aniso_U_22
_atom_site_aniso_U_33
_atom_site_aniso_U_23
_atom_site_aniso_U_13
_atom_site_aniso_U_12
Mn1 0.0121(4) 0.0150(4) 0.0188(4) -0.0103(3) 0.0032(3) -0.0084(3)
P1 0.0209(7) 0.0188(7) 0.0172(7) -0.0077(6) 0.0052(5) -0.0115(6)
O1 0.0163(17) 0.0147(17) 0.0228(18) -0.0081(15) -0.0007(14) -0.0090(14)
N1 0.027(2) 0.018(2) 0.015(2) -0.0103(18) 0.0056(18) -0.0172(19)
C1 0.017(3) 0.027(3) 0.018(3) -0.011(2) 0.005(2) -0.017(2)
Mn2 0.0109(4) 0.0125(4) 0.0149(4) -0.0080(3) 0.0025(3) -0.0068(3)
O2 0.0139(16) 0.0198(18) 0.0200(17) -0.0140(15) 0.0026(14) -0.0072(14)
N2 0.022(2) 0.017(2) 0.017(2) -0.0095(18) 0.0060(17) -0.0168(19)
C2 0.023(3) 0.025(3) 0.027(3) -0.017(2) 0.007(2) -0.016(2)
Mn3 0.0116(4) 0.0134(4) 0.0176(4) -0.0092(3) 0.0025(3) -0.0067(3)
O3 0.0111(16) 0.0140(17) 0.0154(16) -0.0071(14) 0.0031(13) -0.0078(14)
N3 0.015(2) 0.012(2) 0.018(2) -0.0091(17) 0.0036(17) -0.0054(18)
C3 0.026(3) 0.036(3) 0.031(3) -0.018(3) 0.000(2) -0.019(3)
O4 0.0100(16) 0.0216(18) 0.0304(19) -0.0172(16) 0.0063(14) -0.0091(14)
C4 0.030(3) 0.036(3) 0.028(3) -0.010(3) -0.007(2) -0.018(3)
O5 0.0159(17) 0.0177(18) 0.0237(18) -0.0125(15) 0.0042(14) -0.0098(15)
C5 0.020(3) 0.025(3) 0.028(3) -0.010(2) -0.004(2) -0.010(2)
O6 0.0104(16) 0.0096(16) 0.0190(17) -0.0077(14) 0.0023(13) -0.0030(13)
C6 0.014(2) 0.021(3) 0.019(3) -0.010(2) 0.005(2) -0.012(2)
O7 0.0221(18) 0.0199(18) 0.0173(18) -0.0039(15) 0.0055(14) -0.0094(15)
C7 0.015(3) 0.019(3) 0.017(2) -0.009(2) 0.004(2) -0.012(2)
O8 0.0201(18) 0.0260(19) 0.0198(18) -0.0084(16) 0.0030(15) -0.0101(16)
C8 0.016(3) 0.026(3) 0.036(3) -0.017(3) -0.003(2) -0.006(2)
O9 0.0184(18) 0.0187(18) 0.0200(18) -0.0100(15) 0.0022(14) -0.0045(15)
C9 0.015(2) 0.007(2) 0.013(2) -0.005(2) 0.003(2) -0.002(2)
O10 0.030(2) 0.035(2) 0.0216(18) -0.0146(17) 0.0086(16) -0.0248(17)
C10 0.014(3) 0.020(3) 0.024(3) -0.010(2) 0.002(2) -0.010(2)
O11 0.0159(17) 0.0212(18) 0.0174(17) -0.0098(15) 0.0042(14) -0.0131(15)
C11 0.013(2) 0.020(3) 0.027(3) -0.012(2) 0.006(2) -0.008(2)
C12 0.017(3) 0.020(3) 0.017(3) -0.010(2) 0.005(2) -0.004(2)
O13 0.0116(16) 0.0131(16) 0.0168(16) -0.0083(14) 0.0020(13) -0.0074(14)
C13 0.014(2) 0.017(3) 0.021(3) -0.012(2) -0.001(2) -0.004(2)
C14 0.012(2) 0.009(2) 0.015(2) -0.003(2) 0.0006(19) -0.0034(19)
C15 0.017(3) 0.014(3) 0.017(3) -0.007(2) 0.000(2) -0.006(2)
C16 0.022(3) 0.029(3) 0.050(4) -0.029(3) 0.010(3) -0.014(2)
C17 0.019(3) 0.017(3) 0.016(2) -0.011(2) 0.002(2) -0.009(2)
C18 0.021(3) 0.023(3) 0.024(3) -0.015(2) 0.003(2) -0.010(2)
C19 0.027(3) 0.019(3) 0.029(3) -0.016(2) 0.000(2) -0.007(2)
C20 0.026(3) 0.019(3) 0.026(3) -0.010(2) -0.001(2) -0.013(2)
C21 0.016(3) 0.016(3) 0.021(3) -0.008(2) -0.003(2) -0.006(2)
C22 0.017(3) 0.019(3) 0.014(2) -0.008(2) 0.001(2) -0.012(2)
C23 0.017(3) 0.014(2) 0.013(2) -0.006(2) 0.0009(19) -0.009(2)
C24 0.021(3) 0.013(3) 0.029(3) -0.007(2) -0.002(2) -0.009(2)
C25 0.021(3) 0.020(3) 0.016(3) -0.007(2) 0.003(2) -0.011(2)
C26 0.029(3) 0.017(3) 0.028(3) -0.007(2) 0.009(2) -0.006(2)
C27 0.046(4) 0.025(3) 0.021(3) -0.006(2) 0.011(3) -0.015(3)
C28 0.035(3) 0.033(3) 0.020(3) -0.014(3) 0.014(2) -0.018(3)
C29 0.020(3) 0.029(3) 0.028(3) -0.018(3) 0.003(2) -0.008(2)
C30 0.025(3) 0.021(3) 0.019(3) -0.009(2) 0.004(2) -0.012(2)
C31 0.023(3) 0.016(3) 0.026(3) -0.005(2) -0.005(2) -0.003(2)
C32 0.054(4) 0.067(4) 0.032(3) -0.035(3) 0.016(3) -0.041(4)
C33 0.022(3) 0.033(3) 0.028(3) -0.016(2) 0.012(2) -0.022(2)

loop_
_atom_type_symbol
_atom_type_description
_atom_type_scat_dispersion_real
_atom_type_scat_dispersion_imag
_atom_type_scat_source
C C 0.0033 0.0016 'International Tables Vol C Tables 4.2.6.8 and 6.1.1.4'
H H 0.0000 0.0000 'International Tables Vol C Tables 4.2.6.8 and 6.1.1.4'
N N 0.0061 0.0033 'International Tables Vol C Tables 4.2.6.8 and 6.1.1.4'
O O 0.0106 0.0060 'International Tables Vol C Tables 4.2.6.8 and 6.1.1.4'
P P 0.1023 0.0942 'International Tables Vol C Tables 4.2.6.8 and 6.1.1.4'
Mn Mn 0.3368 0.7283 'International Tables Vol C Tables 4.2.6.8 and 6.1.1.4'

loop_
_geom_angle_atom_site_label_1
_geom_angle_atom_site_label_2
_geom_angle_atom_site_label_3
_geom_angle
_geom_angle_site_symmetry_1
_geom_angle_site_symmetry_3
O1 Mn1 O13 176.09(13) . .
O1 Mn1 O4 91.71(13) . .
O13 Mn1 O4 92.17(13) . .
O1 Mn1 N1 87.62(14) . .
O13 Mn1 N1 88.49(14) . .
O4 Mn1 N1 178.77(15) . .
O1 Mn1 O11 92.71(12) . .
O13 Mn1 O11 86.63(12) . .
O4 Mn1 O11 92.98(12) . .
N1 Mn1 O11 86.02(13) . .
O1 Mn1 O10 91.33(13) . .
O13 Mn1 O10 89.14(12) . .
O4 Mn1 O10 89.80(13) . .
N1 Mn1 O10 91.25(14) . .
O11 Mn1 O10 175.02(11) . .
O1 Mn1 Mn3 144.84(10) . .
O13 Mn1 Mn3 31.32(8) . .
O4 Mn1 Mn3 121.79(9) . .
N1 Mn1 Mn3 58.67(11) . .
O11 Mn1 Mn3 76.49(8) . .
O10 Mn1 Mn3 98.53(8) . .
O7 P1 O8 116.92(19) . .
O7 P1 C25 108.8(2) . .
O8 P1 C25 110.2(2) . .
C1 O1 Mn1 121.3(3) . .
C7 N1 O2 117.0(3) . .
C7 N1 Mn1 127.5(3) . .
O2 N1 Mn1 115.3(3) . .
O1 C1 C2 117.7(4) . .
O1 C1 C6 123.6(4) . .
C2 C1 C6 118.6(4) . .
O13 Mn2 O3 171.44(13) . .
O13 Mn2 O6 89.06(12) . .
O3 Mn2 O6 91.15(12) . .
O13 Mn2 N2 88.54(14) . .
O3 Mn2 N2 89.57(14) . .
O6 Mn2 N2 168.54(14) . .
O13 Mn2 O7 99.21(13) . .
O3 Mn2 O7 89.26(12) . .
O6 Mn2 O7 96.91(13) . .
N2 Mn2 O7 94.53(14) . .
O13 Mn2 O6 86.60(11) . 2_575
O3 Mn2 O6 84.89(11) . 2_575
O6 Mn2 O6 85.39(12) . 2_575
N2 Mn2 O6 83.29(12) . 2_575
O7 Mn2 O6 173.76(11) . 2_575
N1 O2 Mn3 114.6(2) . .
C15 N2 O4 116.7(3) . .
C15 N2 Mn2 125.3(3) . .
O4 N2 Mn2 117.3(3) . .
C3 C2 C1 121.3(5) . .
O5 Mn3 O13 175.78(13) . .
O5 Mn3 O2 90.51(13) . .
O13 Mn3 O2 92.77(12) . .
O5 Mn3 N3 88.88(13) . .
O13 Mn3 N3 87.84(13) . .
O2 Mn3 N3 179.39(14) . .
O5 Mn3 O9 90.40(12) . .
O13 Mn3 O9 92.20(12) . .
O2 Mn3 O9 90.92(12) . .
N3 Mn3 O9 89.05(13) . .
O5 Mn3 O3 89.56(12) . 2_575
O13 Mn3 O3 87.22(11) . 2_575
O2 Mn3 O3 100.77(11) . 2_575
N3 Mn3 O3 79.27(12) . 2_575
O9 Mn3 O3 168.31(11) . 2_575
O5 Mn3 Mn1 151.84(10) . .
O13 Mn3 Mn1 31.17(9) . .
O2 Mn3 Mn1 61.65(9) . .
N3 Mn3 Mn1 118.96(10) . .
O9 Mn3 Mn1 93.97(8) . .
O3 Mn3 Mn1 91.57(7) 2_575 .
C9 O3 Mn2 117.5(3) . .
C9 O3 Mn3 113.7(2) . 2_575
Mn2 O3 Mn3 116.91(13) . 2_575
C23 N3 O6 117.8(3) . .
C23 N3 Mn3 127.8(3) . .
O6 N3 Mn3 114.4(2) . .
C4 C3 C2 120.4(5) . .
N2 O4 Mn1 115.0(2) . .
C3 C4 C5 119.1(5) . .
C17 O5 Mn3 123.6(3) . .
C4 C5 C6 122.7(5) . .
N3 O6 Mn2 116.3(2) . .
N3 O6 Mn2 108.0(2) . 2_575
Mn2 O6 Mn2 94.61(12) . 2_575
C5 C6 C1 117.8(4) . .
C5 C6 C7 120.0(4) . .
C1 C6 C7 122.1(4) . .
P1 O7 Mn2 142.98(19) . .
N1 C7 C6 118.3(4) . .
N1 C7 C8 120.8(4) . .
C6 C7 C8 120.9(4) . .
C31 O9 Mn3 124.6(3) . .
O3 C9 C10 118.6(4) . .
O3 C9 C14 122.2(4) . .
C10 C9 C14 119.1(4) . .
C32 O10 Mn1 122.3(3) . .
C11 C10 C9 121.1(4) . .
C33 O11 Mn1 130.3(3) . .
C12 C11 C10 119.9(4) . .
C13 C12 C11 119.9(4) . .
Mn2 O13 Mn1 119.49(15) . .
Mn2 O13 Mn3 121.79(15) . .
Mn1 O13 Mn3 117.52(15) . .
C12 C13 C14 121.5(4) . .
C13 C14 C9 118.3(4) . .
C13 C14 C15 118.6(4) . .
C9 C14 C15 123.1(4) . .
N2 C15 C14 119.6(4) . .
N2 C15 C16 119.3(4) . .
C14 C15 C16 121.1(4) . .
O5 C17 C18 116.9(4) . .
O5 C17 C22 123.7(4) . .
C18 C17 C22 119.4(4) . .
C19 C18 C17 120.4(4) . .
C18 C19 C20 121.2(4) . .
C21 C20 C19 118.5(4) . .
C20 C21 C22 122.7(4) . .
C21 C22 C17 117.7(4) . .
C21 C22 C23 118.7(4) . .
C17 C22 C23 123.5(4) . .
N3 C23 C22 118.3(4) . .
N3 C23 C24 120.4(4) . .
C22 C23 C24 121.3(4) . .
C30 C25 C26 118.8(4) . .
C30 C25 P1 120.5(4) . .
C26 C25 P1 120.7(4) . .
C27 C26 C25 120.7(5) . .
C26 C27 C28 119.4(5) . .
C29 C28 C27 120.8(5) . .
C28 C29 C30 119.6(5) . .
C25 C30 C29 120.6(5) . .

loop_
_geom_bond_atom_site_label_1
_geom_bond_atom_site_label_2
_geom_bond_distance
_geom_bond_site_symmetry_2
Mn1 O1 1.860(3) .
Mn1 O13 1.884(3) .
Mn1 O4 1.922(3) .
Mn1 N1 2.000(4) .
Mn1 O11 2.244(3) .
Mn1 O10 2.251(3) .
Mn1 Mn3 3.2281(11) .
P1 O7 1.499(3) .
P1 O8 1.513(3) .
P1 C25 1.786(5) .
O1 C1 1.330(5) .
N1 C7 1.320(6) .
N1 O2 1.368(4) .
C1 C2 1.406(6) .
C1 C6 1.414(6) .
Mn2 O13 1.873(3) .
Mn2 O3 1.923(3) .
Mn2 O6 1.943(3) .
Mn2 N2 2.012(3) .
Mn2 O7 2.080(3) .
Mn2 O6 2.445(3) 2_575
O2 Mn3 1.912(3) .
N2 C15 1.306(6) .
N2 O4 1.357(5) .
C2 C3 1.384(7) .
Mn3 O5 1.846(3) .
Mn3 O13 1.892(3) .
Mn3 N3 1.990(4) .
Mn3 O9 2.228(3) .
Mn3 O3 2.474(3) 2_575
O3 C9 1.356(5) .
O3 Mn3 2.474(3) 2_575
N3 C23 1.310(6) .
N3 O6 1.392(4) .
C3 C4 1.371(7) .
C4 C5 1.376(7) .
O5 C17 1.331(5) .
C5 C6 1.407(6) .
O6 Mn2 2.445(3) 2_575
C6 C7 1.461(6) .
C7 C8 1.495(6) .
O9 C31 1.419(5) .
C9 C10 1.390(6) .
C9 C14 1.411(6) .
O10 C32 1.431(6) .
C10 C11 1.384(6) .
O11 C33 1.421(5) .
C11 C12 1.379(7) .
O12 C34 1.422(12) .
C12 C13 1.371(6) .
C13 C14 1.404(6) .
C14 C15 1.469(6) .
C15 C16 1.497(6) .
C17 C18 1.408(6) .
C17 C22 1.413(6) .
C18 C19 1.377(7) .
C19 C20 1.389(7) .
C20 C21 1.376(6) .
C21 C22 1.407(6) .
C22 C23 1.466(6) .
C23 C24 1.485(6) .
C25 C30 1.377(6) .
C25 C26 1.398(7) .
C26 C27 1.379(7) .
C27 C28 1.382(7) .
C28 C29 1.368(7) .
C29 C30 1.394(7) .
